data_7222068
loop_
_publ_author_name
'Mir, Niyaz A.'
'Dubey, Ritesh'
'Tothadi, Srinu'
'Desiraju, Gautam R.'

_publ_section_title
;
 Combinatorial crystal synthesis of ternary solids based on
 2-methylresorcinol
;
_journal_issue 41
_journal_name_full CrystEngComm
_journal_page_first 7866
_journal_paper_doi 10.1039/C5CE01280E
_journal_volume 17
_journal_year 2015
_chemical_formula_sum 'C22 H22 N2 O4'
_chemical_formula_weight 378.41
_chemical_name_systematic
;
 ?
;
_space_group_crystal_system monoclinic
_space_group_IT_number 9
_space_group_name_Hall 'C -2yc'
_space_group_name_H-M_alt 'C 1 c 1'
_symmetry_space_group_name_Hall 'C -2yc'
_symmetry_space_group_name_H-M 'C 1 c 1'
_atom_sites_solution_hydrogens mixed
_audit_creation_method SHELXL-2013
_audit_update_record
;
2015-08-18 deposited with the CCDC.
2015-09-09 downloaded from the CCDC.
;
_cell_angle_alpha 90
_cell_angle_beta 94.578(9)
_cell_angle_gamma 90
_cell_formula_units_Z 4
_cell_length_a 20.478(4)
_cell_length_b 7.1225(13)
_cell_length_c 12.930(3)
_cell_measurement_temperature 150(2)
_cell_volume 1879.9(7)
_computing_structure_refinement 'SHELXL-2013 (Sheldrick, 2013)'
_diffrn_ambient_temperature 150(2)
_diffrn_measured_fraction_theta_full 0.997
_diffrn_measured_fraction_theta_max 0.996
_diffrn_measurement_device_type 'Rigaku Mercury375R (2x2 bin mode)'
_diffrn_measurement_method 'profile data from \w-scans'
_diffrn_radiation_type MoK\a
_diffrn_radiation_wavelength 0.71073
_diffrn_reflns_av_R_equivalents 0.0999
_diffrn_reflns_av_unetI/netI 0.0907
_diffrn_reflns_laue_measured_fraction_full 0.997
_diffrn_reflns_laue_measured_fraction_max 0.996
_diffrn_reflns_limit_h_max 26
_diffrn_reflns_limit_h_min -26
_diffrn_reflns_limit_k_max 9
_diffrn_reflns_limit_k_min -9
_diffrn_reflns_limit_l_max 16
_diffrn_reflns_limit_l_min -16
_diffrn_reflns_number 9645
_diffrn_reflns_point_group_measured_fraction_full 0.992
_diffrn_reflns_point_group_measured_fraction_max 0.989
_diffrn_reflns_theta_full 25.242
_diffrn_reflns_theta_max 27.514
_diffrn_reflns_theta_min 1.995
_diffrn_source 'Sealed Tube'
_exptl_absorpt_coefficient_mu 0.093
_exptl_absorpt_correction_T_max 1.000
_exptl_absorpt_correction_T_min 0.771
_exptl_absorpt_correction_type multi-scan
_exptl_absorpt_process_details 'Jacobson, R. (1998) Private communication'
_exptl_crystal_colour Brown
_exptl_crystal_density_diffrn 1.337
_exptl_crystal_description Block
_exptl_crystal_F_000 800
_exptl_crystal_size_max 0.200
_exptl_crystal_size_mid 0.200
_exptl_crystal_size_min 0.200
_refine_diff_density_max 0.303
_refine_diff_density_min -0.324
_refine_diff_density_rms 0.082
_refine_ls_abs_structure_details
;
 Flack x determined using 1573 quotients [(I+)-(I-)]/[(I+)+(I-)]
 (Parsons and Flack (2004), Acta Cryst. A60, s61).
;
_refine_ls_abs_structure_Flack 0.0(10)
_refine_ls_extinction_method none
_refine_ls_goodness_of_fit_ref 1.061
_refine_ls_hydrogen_treatment mixed
_refine_ls_matrix_type full
_refine_ls_number_parameters 268
_refine_ls_number_reflns 4273
_refine_ls_number_restraints 2
_refine_ls_restrained_S_all 1.061
_refine_ls_R_factor_all 0.0734
_refine_ls_R_factor_gt 0.0652
_refine_ls_shift/su_max 0.000
_refine_ls_shift/su_mean 0.000
_refine_ls_structure_factor_coef Fsqd
_refine_ls_weighting_details
;
 w=1/[\s^2^(Fo^2^)+(0.1147P)^2^+0.0556P]
 where P=(Fo^2^+2Fc^2^)/3
;
_refine_ls_weighting_scheme calc
_refine_ls_wR_factor_gt 0.1793
_refine_ls_wR_factor_ref 0.1948
_reflns_Friedel_coverage 0.984
_reflns_friedel_fraction_full 0.986
_reflns_friedel_fraction_max 0.982
_reflns_number_gt 3832
_reflns_number_total 4273
_reflns_threshold_expression 'I > 2\s(I)'
_cod_data_source_file c5ce01280e2.cif
_cod_data_source_block shelx
_cod_depositor_comments
;
The following automatic conversions were performed:

'_exptl_absorpt_correction_type' value 'Multi-scan' changed to
'multi-scan' according to
/usr/data/users/saulius/crontab/automatic-downloads/rss-feeds/RSC/lib/dictionaries/cif_core.dic
dictionary named 'cif_core.dic' version 2.4.2 from 2011-04-26.

Automatic conversion script
Id: cif_fix_values 3271 2015-04-21 07:52:19Z andrius 

 Adding full bibliography for 7222059--7222080.cif.
;
_cod_original_cell_volume 1880.0(6)
_cod_database_code 7222068
_shelx_space_group_comment
;
The symmetry employed for this shelxl refinement is uniquely defined
by the following loop, which should always be used as a source of
symmetry information in preference to the above space-group names.
They are only intended as comments.
;
_shelx_estimated_absorpt_t_min 0.982
_shelx_estimated_absorpt_t_max 0.982
_shelxl_version_number 2013-2

loop_
_space_group_symop_operation_xyz
'x, y, z'
'x, -y, z+1/2'
'x+1/2, y+1/2, z'
'x+1/2, -y+1/2, z+1/2'

loop_
_atom_site_label
_atom_site_type_symbol
_atom_site_fract_x
_atom_site_fract_y
_atom_site_fract_z
_atom_site_U_iso_or_equiv
_atom_site_adp_type
_atom_site_occupancy
_atom_site_site_symmetry_order
_atom_site_calc_flag
_atom_site_refinement_flags_posn
_atom_site_refinement_flags_adp
H1O H 0.061(4) 0.258(13) 0.372(6) 0.07(2) Uiso 1 1 d . .
H2O H -0.008(3) 0.492(8) 0.806(5) 0.032(13) Uiso 1 1 d . .
H4O H -0.264(4) -0.307(9) 0.972(5) 0.048(17) Uiso 1 1 d . .
O1 O 0.03026(16) 0.3210(5) 0.4101(2) 0.0322(7) Uani 1 1 d . .
N1 N 0.18327(18) -0.1642(5) 0.5908(3) 0.0322(8) Uani 1 1 d . .
N2 N 0.11133(19) -0.1522(5) 0.7680(3) 0.0313(8) Uani 1 1 d . .
C1 C 0.0027(2) 0.3790(5) 0.5817(3) 0.0252(8) Uani 1 1 d . .
C2 C 0.0509(2) 0.3401(5) 0.5138(3) 0.0267(8) Uani 1 1 d . .
C22 C 0.1163(2) -0.1506(5) 0.5813(3) 0.0262(8) Uani 1 1 d . .
C6 C 0.02347(19) 0.4001(5) 0.6865(3) 0.0250(8) Uani 1 1 d . .
C17 C 0.0805(2) -0.1415(6) 0.6703(3) 0.0254(8) Uani 1 1 d . .
C5 C 0.0895(2) 0.3845(6) 0.7238(3) 0.0291(8) Uani 1 1 d . .
H5 H 0.1024 0.4010 0.7954 0.035 Uiso 1 1 calc R U
O3 O -0.11242(18) 0.1260(5) 0.7416(3) 0.0424(8) Uani 1 1 d . .
H3O H -0.0956 0.2335 0.7469 0.064 Uiso 1 1 calc R U
O4 O -0.23673(18) -0.2993(5) 0.9250(3) 0.0418(8) Uani 1 1 d . .
C3 C 0.1169(2) 0.3226(6) 0.5489(4) 0.0315(9) Uani 1 1 d . .
H3 H 0.1486 0.2958 0.5012 0.038 Uiso 1 1 calc R U
C21 C 0.0827(2) -0.1430(6) 0.4813(3) 0.0325(9) Uani 1 1 d . .
H21 H 0.1064 -0.1508 0.4211 0.039 Uiso 1 1 calc R U
C18 C 0.0114(2) -0.1207(6) 0.6583(4) 0.0318(9) Uani 1 1 d . .
H18 H -0.0131 -0.1137 0.7175 0.038 Uiso 1 1 calc R U
O2 O -0.02405(15) 0.4371(5) 0.7540(2) 0.0316(7) Uani 1 1 d . .
C4 C 0.1359(2) 0.3442(6) 0.6532(4) 0.0316(9) Uani 1 1 d . .
H4 H 0.1808 0.3316 0.6771 0.038 Uiso 1 1 calc R U
C15 C 0.2119(2) -0.1673(7) 0.6855(4) 0.0356(10) Uani 1 1 d . .
H15 H 0.2584 -0.1723 0.6946 0.043 Uiso 1 1 calc R U
C7 C -0.0684(2) 0.3953(7) 0.5433(3) 0.0334(9) Uani 1 1 d . .
H7A H -0.0719 0.4336 0.4703 0.050 Uiso 1 1 calc R U
H7B H -0.0897 0.4894 0.5846 0.050 Uiso 1 1 calc R U
H7C H -0.0900 0.2736 0.5501 0.050 Uiso 1 1 calc R U
C10 C -0.1634(2) 0.2383(6) 0.8911(4) 0.0328(9) Uani 1 1 d . .
H10 H -0.1468 0.3613 0.8820 0.039 Uiso 1 1 calc R U
C9 C -0.14983(19) 0.0953(6) 0.8230(3) 0.0304(9) Uani 1 1 d . .
C11 C -0.2014(2) 0.1993(7) 0.9726(4) 0.0351(9) Uani 1 1 d . .
H11 H -0.2109 0.2963 1.0195 0.042 Uiso 1 1 calc R U
C8 C -0.17497(19) -0.0868(6) 0.8329(3) 0.0282(8) Uani 1 1 d . .
C13 C -0.2132(2) -0.1212(6) 0.9157(4) 0.0320(9) Uani 1 1 d . .
C14 C -0.1607(2) -0.2398(7) 0.7583(4) 0.0400(11) Uani 1 1 d . .
H14A H -0.1203 -0.3047 0.7833 0.060 Uiso 1 1 calc R U
H14B H -0.1554 -0.1852 0.6899 0.060 Uiso 1 1 calc R U
H14C H -0.1971 -0.3295 0.7529 0.060 Uiso 1 1 calc R U
C20 C 0.0158(3) -0.1242(6) 0.4719(4) 0.0374(10) Uani 1 1 d . .
H20 H -0.0068 -0.1202 0.4049 0.045 Uiso 1 1 calc R U
C19 C -0.0198(2) -0.1108(6) 0.5605(4) 0.0372(10) Uani 1 1 d . .
H19 H -0.0660 -0.0947 0.5525 0.045 Uiso 1 1 calc R U
C16 C 0.1756(2) -0.1635(7) 0.7743(4) 0.0368(10) Uani 1 1 d . .
H16 H 0.1986 -0.1694 0.8410 0.044 Uiso 1 1 calc R U
C12 C -0.2256(2) 0.0204(6) 0.9862(4) 0.0351(9) Uani 1 1 d . .
H12 H -0.2506 -0.0060 1.0432 0.042 Uiso 1 1 calc R U

loop_
_atom_site_aniso_label
_atom_site_aniso_U_11
_atom_site_aniso_U_22
_atom_site_aniso_U_33
_atom_site_aniso_U_23
_atom_site_aniso_U_13
_atom_site_aniso_U_12
O1 0.0353(16) 0.0386(16) 0.0234(14) 0.0020(12) 0.0066(12) 0.0050(13)
N1 0.0297(18) 0.0327(19) 0.036(2) -0.0005(14) 0.0117(15) 0.0025(14)
N2 0.0343(19) 0.0344(18) 0.0253(17) -0.0005(14) 0.0028(14) -0.0034(14)
C1 0.0265(19) 0.0217(16) 0.0275(19) 0.0035(14) 0.0034(15) -0.0006(14)
C2 0.031(2) 0.0256(18) 0.024(2) 0.0021(15) 0.0048(16) -0.0026(15)
C22 0.027(2) 0.0219(18) 0.030(2) -0.0036(15) 0.0051(16) -0.0017(14)
C6 0.0263(19) 0.0231(18) 0.0262(19) 0.0001(15) 0.0068(15) -0.0029(14)
C17 0.029(2) 0.0234(18) 0.0245(18) -0.0017(14) 0.0038(15) -0.0020(14)
C5 0.032(2) 0.0274(19) 0.0276(19) 0.0009(16) -0.0002(16) -0.0019(16)
O3 0.0432(19) 0.0452(19) 0.0406(18) 0.0036(15) 0.0154(15) -0.0113(14)
O4 0.0435(19) 0.0344(17) 0.051(2) -0.0002(15) 0.0255(16) -0.0075(14)
C3 0.029(2) 0.031(2) 0.036(2) 0.0003(17) 0.0093(17) -0.0009(15)
C21 0.040(2) 0.031(2) 0.0260(19) -0.0012(16) 0.0011(17) -0.0026(16)
C18 0.026(2) 0.0287(19) 0.042(2) 0.0010(18) 0.0091(18) -0.0002(15)
O2 0.0293(14) 0.0399(16) 0.0268(14) -0.0059(13) 0.0089(11) -0.0049(13)
C4 0.0246(19) 0.0306(19) 0.040(2) -0.0003(17) 0.0024(16) 0.0000(15)
C15 0.021(2) 0.044(2) 0.042(2) 0.0028(19) 0.0031(18) 0.0005(17)
C7 0.027(2) 0.041(2) 0.032(2) -0.0007(18) 0.0021(16) 0.0044(17)
C10 0.027(2) 0.033(2) 0.038(2) 0.0006(19) -0.0026(16) -0.0037(16)
C9 0.0201(18) 0.037(2) 0.034(2) 0.0059(18) 0.0035(16) -0.0020(16)
C11 0.031(2) 0.035(2) 0.039(2) -0.0025(19) 0.0028(17) 0.0024(17)
C8 0.0225(18) 0.0323(19) 0.0300(19) 0.0028(17) 0.0038(14) 0.0010(15)
C13 0.0246(19) 0.030(2) 0.042(2) 0.0038(18) 0.0084(17) -0.0016(15)
C14 0.040(2) 0.039(2) 0.043(3) -0.005(2) 0.015(2) -0.003(2)
C20 0.045(3) 0.031(2) 0.035(2) 0.0015(18) -0.0078(19) -0.0044(17)
C19 0.029(2) 0.031(2) 0.050(3) 0.0016(19) -0.004(2) 0.0007(16)
C16 0.033(2) 0.048(3) 0.029(2) 0.0027(18) 0.0013(18) -0.0022(18)
C12 0.028(2) 0.040(2) 0.039(2) 0.0008(19) 0.0143(17) 0.0018(18)

loop_
_atom_type_symbol
_atom_type_description
_atom_type_scat_dispersion_real
_atom_type_scat_dispersion_imag
_atom_type_scat_source
C C 0.0033 0.0016 'International Tables Vol C Tables 4.2.6.8 and 6.1.1.4'
H H 0.0000 0.0000 'International Tables Vol C Tables 4.2.6.8 and 6.1.1.4'
N N 0.0061 0.0033 'International Tables Vol C Tables 4.2.6.8 and 6.1.1.4'
O O 0.0106 0.0060 'International Tables Vol C Tables 4.2.6.8 and 6.1.1.4'

loop_
_geom_angle_atom_site_label_1
_geom_angle_atom_site_label_2
_geom_angle_atom_site_label_3
_geom_angle
C2 O1 H1O 113(5)
C15 N1 C22 117.0(3)
C16 N2 C17 116.5(4)
C6 C1 C2 117.1(3)
C6 C1 C7 121.5(4)
C2 C1 C7 121.4(4)
O1 C2 C3 121.3(3)
O1 C2 C1 116.9(3)
C3 C2 C1 121.7(3)
N1 C22 C17 120.7(4)
N1 C22 C21 119.6(4)
C17 C22 C21 119.8(4)
O2 C6 C1 117.3(3)
O2 C6 C5 120.4(4)
C1 C6 C5 122.4(4)
N2 C17 C22 121.2(4)
N2 C17 C18 119.3(4)
C22 C17 C18 119.5(4)
C4 C5 C6 118.6(4)
C4 C5 H5 120.7
C6 C5 H5 120.7
C9 O3 H3O 109.5
C13 O4 H4O 112(4)
C4 C3 C2 119.8(4)
C4 C3 H3 120.1
C2 C3 H3 120.1
C20 C21 C22 119.5(4)
C20 C21 H21 120.3
C22 C21 H21 120.3
C19 C18 C17 119.6(4)
C19 C18 H18 120.2
C17 C18 H18 120.2
C6 O2 H2O 110(4)
C3 C4 C5 120.4(4)
C3 C4 H4 119.8
C5 C4 H4 119.8
N1 C15 C16 122.1(4)
N1 C15 H15 119.0
C16 C15 H15 119.0
C1 C7 H7A 109.5
C1 C7 H7B 109.5
H7A C7 H7B 109.5
C1 C7 H7C 109.5
H7A C7 H7C 109.5
H7B C7 H7C 109.5
C11 C10 C9 119.2(4)
C11 C10 H10 120.4
C9 C10 H10 120.4
O3 C9 C10 121.5(4)
O3 C9 C8 116.8(4)
C10 C9 C8 121.7(4)
C12 C11 C10 120.6(4)
C12 C11 H11 119.7
C10 C11 H11 119.7
C13 C8 C9 117.6(4)
C13 C8 C14 121.0(4)
C9 C8 C14 121.4(4)
O4 C13 C12 122.0(4)
O4 C13 C8 116.9(4)
C12 C13 C8 121.1(4)
C8 C14 H14A 109.5
C8 C14 H14B 109.5
H14A C14 H14B 109.5
C8 C14 H14C 109.5
H14A C14 H14C 109.5
H14B C14 H14C 109.5
C21 C20 C19 120.9(4)
C21 C20 H20 119.6
C19 C20 H20 119.6
C18 C19 C20 120.8(4)
C18 C19 H19 119.6
C20 C19 H19 119.6
N2 C16 C15 122.5(4)
N2 C16 H16 118.7
C15 C16 H16 118.7
C11 C12 C13 119.8(4)
C11 C12 H12 120.1
C13 C12 H12 120.1

loop_
_geom_bond_atom_site_label_1
_geom_bond_atom_site_label_2
_geom_bond_distance
O1 C2 1.381(5)
O1 H1O 0.94(9)
N1 C15 1.315(6)
N1 C22 1.371(5)
N2 C16 1.315(6)
N2 C17 1.369(5)
C1 C6 1.395(5)
C1 C2 1.399(5)
C1 C7 1.506(6)
C2 C3 1.396(6)
C22 C17 1.414(5)
C22 C21 1.416(6)
C6 O2 1.383(5)
C6 C5 1.403(6)
C17 C18 1.419(6)
C5 C4 1.399(6)
C5 H5 0.9500
O3 C9 1.368(5)
O3 H3O 0.8400
O4 C13 1.366(5)
O4 H4O 0.87(7)
C3 C4 1.382(6)
C3 H3 0.9500
C21 C20 1.373(7)
C21 H21 0.9500
C18 C19 1.372(7)
C18 H18 0.9500
O2 H2O 0.83(6)
C4 H4 0.9500
C15 C16 1.418(6)
C15 H15 0.9500
C7 H7A 0.9800
C7 H7B 0.9800
C7 H7C 0.9800
C10 C11 1.387(6)
C10 C9 1.389(6)
C10 H10 0.9500
C9 C8 1.405(5)
C11 C12 1.384(7)
C11 H11 0.9500
C8 C13 1.398(6)
C8 C14 1.500(6)
C13 C12 1.395(6)
C14 H14A 0.9800
C14 H14B 0.9800
C14 H14C 0.9800
C20 C19 1.410(7)
C20 H20 0.9500
C19 H19 0.9500
C16 H16 0.9500
C12 H12 0.9500

loop_
_geom_hbond_atom_site_label_D
_geom_hbond_atom_site_label_H
_geom_hbond_atom_site_label_A
_geom_hbond_distance_DH
_geom_hbond_distance_HA
_geom_hbond_distance_DA
_geom_hbond_angle_DHA
_geom_hbond_site_symmetry_A
O2 H2O O1 0.83(6) 2.00(6) 2.814(5) 166(5) 2_565
O4 H4O N1 0.87(7) 1.95(7) 2.812(5) 172(6) 4_445
O3 H3O O2 0.84 2.06 2.857(5) 158.6 .

loop_
_geom_torsion_atom_site_label_1
_geom_torsion_atom_site_label_2
_geom_torsion_atom_site_label_3
_geom_torsion_atom_site_label_4
_geom_torsion
C6 C1 C2 O1 -179.4(3)
C7 C1 C2 O1 1.2(5)
C6 C1 C2 C3 0.1(5)
C7 C1 C2 C3 -179.2(4)
C15 N1 C22 C17 -0.3(6)
C15 N1 C22 C21 178.8(4)
C2 C1 C6 O2 -179.5(3)
C7 C1 C6 O2 -0.1(5)
C2 C1 C6 C5 0.3(5)
C7 C1 C6 C5 179.7(4)
C16 N2 C17 C22 2.7(6)
C16 N2 C17 C18 -177.3(4)
N1 C22 C17 N2 -2.2(5)
C21 C22 C17 N2 178.7(4)
N1 C22 C17 C18 177.8(4)
C21 C22 C17 C18 -1.4(6)
O2 C6 C5 C4 179.0(4)
C1 C6 C5 C4 -0.8(6)
O1 C2 C3 C4 179.4(4)
C1 C2 C3 C4 -0.1(6)
N1 C22 C21 C20 -178.2(4)
C17 C22 C21 C20 0.9(6)
N2 C17 C18 C19 -179.7(4)
C22 C17 C18 C19 0.4(6)
C2 C3 C4 C5 -0.3(6)
C6 C5 C4 C3 0.7(6)
C22 N1 C15 C16 2.2(7)
C11 C10 C9 O3 -179.8(4)
C11 C10 C9 C8 1.6(6)
C9 C10 C11 C12 0.0(7)
O3 C9 C8 C13 179.9(4)
C10 C9 C8 C13 -1.5(6)
O3 C9 C8 C14 0.6(6)
C10 C9 C8 C14 179.3(4)
C9 C8 C13 O4 -179.4(4)
C14 C8 C13 O4 -0.1(6)
C9 C8 C13 C12 -0.3(6)
C14 C8 C13 C12 179.0(4)
C22 C21 C20 C19 0.6(6)
C17 C18 C19 C20 1.1(6)
C21 C20 C19 C18 -1.6(7)
C17 N2 C16 C15 -0.9(7)
N1 C15 C16 N2 -1.7(8)
C10 C11 C12 C13 -1.7(7)
O4 C13 C12 C11 -179.1(4)
C8 C13 C12 C11 1.8(7)
